data_4067660
loop_
_publ_author_name
'Mendoza, Consuelo'
'Bern\`es, Sylvain'
'Torrens, Hugo'
'Arroyo, Maribel'

_publ_section_title
;
 Carbon&#x2212;Fluorine Bond Activation in Thermolysis Reactions of the
 Osmium(IV) Perfluorothiolate Compounds [Os(SC6F5)4(P(C6H4X-4)3)] (X =
 CF3, Cl, F, H, CH3, and OCH3)
;
_journal_issue 12
_journal_name_full Organometallics
_journal_page_first 2646
_journal_paper_doi 10.1021/om901065g
_journal_volume 29
_journal_year 2010
_chemical_compound_source 'CH2Cl2/hexane (9:1)'
_chemical_formula_moiety 'C42 H15 F20 Os P S4'
_chemical_formula_sum 'C42 H15 F20 Os P S4'
_chemical_formula_weight 1248.95
_chemical_melting_point 457
_space_group_IT_number 2
_symmetry_cell_setting triclinic
_symmetry_Int_Tables_number 2
_symmetry_space_group_name_Hall '-P 1'
_symmetry_space_group_name_H-M 'P -1'
_atom_sites_solution_hydrogens geom
_atom_sites_solution_primary direct
_atom_sites_solution_secondary difmap
_audit_creation_date 2009-03-11
_audit_creation_method SHELXTL-Plus
_cell_angle_alpha 84.886(5)
_cell_angle_beta 73.213(6)
_cell_angle_gamma 64.074(6)
_cell_formula_units_Z 2
_cell_length_a 11.4570(11)
_cell_length_b 12.0914(11)
_cell_length_c 18.4994(16)
_cell_measurement_pressure 101(2)
_cell_measurement_reflns_used 73
_cell_measurement_temperature 296(1)
_cell_measurement_theta_max 11.35
_cell_measurement_theta_min 3.73
_cell_volume 2204.6(4)
_computing_cell_refinement XSCANS
_computing_data_collection 'XSCANS (Siemens, 1996)'
_computing_data_reduction XSCANS
_computing_molecular_graphics SHELXTL-Plus
_computing_publication_material SHELXTL-Plus
_computing_structure_refinement SHELXTL-Plus
_computing_structure_solution 'SHELXTL-Plus (Sheldrick, 1998)'
_diffrn_ambient_pressure 101(2)
_diffrn_ambient_temperature 296(1)
_diffrn_detector 'Scintillation counter'
_diffrn_measured_fraction_theta_full 0.990
_diffrn_measured_fraction_theta_max 0.990
_diffrn_measurement_device_type 'Bruker P4'
_diffrn_measurement_method '2\q/\w scans'
_diffrn_radiation_monochromator graphite
_diffrn_radiation_probe x-ray
_diffrn_radiation_type MoK\a
_diffrn_radiation_wavelength 0.71073
_diffrn_reflns_av_R_equivalents 0.0307
_diffrn_reflns_av_sigmaI/netI 0.0669
_diffrn_reflns_limit_h_max 3
_diffrn_reflns_limit_h_min -12
_diffrn_reflns_limit_k_max 12
_diffrn_reflns_limit_k_min -13
_diffrn_reflns_limit_l_max 19
_diffrn_reflns_limit_l_min -20
_diffrn_reflns_number 7982
_diffrn_reflns_theta_full 23.00
_diffrn_reflns_theta_max 23.00
_diffrn_reflns_theta_min 1.87
_diffrn_source 'fine-focus sealed tube'
_diffrn_source_current 30
_diffrn_source_power 1.5
_diffrn_source_type FN4
_diffrn_source_voltage 50
_diffrn_standards_decay_% 2.2
_diffrn_standards_interval_count 48
_diffrn_standards_number 2
_exptl_absorpt_coefficient_mu 3.235
_exptl_absorpt_correction_T_max 0.614
_exptl_absorpt_correction_T_min 0.588
_exptl_absorpt_correction_type psi-scan
_exptl_absorpt_process_details '20 psi scans using XSCAnS 2.21'
_exptl_crystal_colour 'dark green'
_exptl_crystal_density_diffrn 1.881
_exptl_crystal_density_method 'not measured'
_exptl_crystal_description irregular
_exptl_crystal_F_000 1204
_exptl_crystal_size_max 0.20
_exptl_crystal_size_mid 0.18
_exptl_crystal_size_min 0.15
_refine_diff_density_max 0.510
_refine_diff_density_min -0.402
_refine_diff_density_rms 0.091
_refine_ls_extinction_method none
_refine_ls_goodness_of_fit_ref 1.047
_refine_ls_hydrogen_treatment constr
_refine_ls_matrix_type full
_refine_ls_number_constraints 0
_refine_ls_number_parameters 613
_refine_ls_number_reflns 6088
_refine_ls_number_restraints 0
_refine_ls_restrained_S_all 1.047
_refine_ls_R_factor_all 0.0638
_refine_ls_R_factor_gt 0.0391
_refine_ls_shift/su_max 0.001
_refine_ls_shift/su_mean 0.000
_refine_ls_structure_factor_coef Fsqd
_refine_ls_weighting_details 'calc w=1/[\s^2^(Fo^2^)+(0.0177P)^2^+0.6667P] where P=(Fo^2^+2Fc^2^)/3'
_refine_ls_weighting_scheme calc
_refine_ls_wR_factor_gt 0.0620
_refine_ls_wR_factor_ref 0.0684
_reflns_number_gt 4780
_reflns_number_total 6088
_reflns_threshold_expression I>2\s(I)
_cod_data_source_file om901065g_si_001.cif
_cod_data_source_block 4a
_cod_original_cell_volume 2204.6(3)
_cod_database_code 4067660

loop_
_symmetry_equiv_pos_as_xyz
'x, y, z'
'-x, -y, -z'

loop_
_atom_site_label
_atom_site_type_symbol
_atom_site_fract_x
_atom_site_fract_y
_atom_site_fract_z
_atom_site_U_iso_or_equiv
_atom_site_adp_type
_atom_site_occupancy
_atom_site_symmetry_multiplicity
_atom_site_calc_flag
_atom_site_refinement_flags
Os1 Os -0.00332(3) 0.31759(2) 0.272821(15) 0.04434(10) Uani 1 1 d .
F1 F -0.0504(3) 0.5008(3) 0.27737(17) 0.0491(9) Uani 1 1 d .
P1 P 0.05153(18) 0.10893(15) 0.26488(9) 0.0486(5) Uani 1 1 d .
S1 S 0.20851(18) 0.27692(15) 0.21277(10) 0.0594(5) Uani 1 1 d .
S2 S 0.09145(18) 0.55578(17) 0.13995(10) 0.0619(5) Uani 1 1 d .
S3 S -0.05815(19) 0.31361(16) 0.39686(9) 0.0598(5) Uani 1 1 d .
S4 S -0.15764(18) 0.35680(15) 0.21314(10) 0.0587(5) Uani 1 1 d .
C1 C 0.1231(7) 0.0189(6) 0.3392(3) 0.0541(18) Uani 1 1 d .
C2 C 0.2194(7) 0.0375(6) 0.3592(4) 0.069(2) Uani 1 1 d .
H2A H 0.2473 0.0965 0.3356 0.083 Uiso 1 1 calc R
C3 C 0.2754(8) -0.0321(8) 0.4148(5) 0.083(2) Uani 1 1 d .
H3A H 0.3417 -0.0207 0.4282 0.100 Uiso 1 1 calc R
C4 C 0.2318(11) -0.1188(9) 0.4501(5) 0.103(3) Uani 1 1 d .
H4A H 0.2665 -0.1637 0.4885 0.123 Uiso 1 1 calc R
C5 C 0.1395(11) -0.1378(9) 0.4287(5) 0.113(3) Uani 1 1 d .
H5A H 0.1136 -0.1984 0.4513 0.135 Uiso 1 1 calc R
C6 C 0.0820(8) -0.0689(7) 0.3738(4) 0.083(2) Uani 1 1 d .
H6A H 0.0164 -0.0816 0.3604 0.099 Uiso 1 1 calc R
C7 C -0.0923(7) 0.0750(6) 0.2712(4) 0.0524(17) Uani 1 1 d .
C8 C -0.2120(8) 0.1365(6) 0.3258(4) 0.070(2) Uani 1 1 d .
H8A H -0.2209 0.1978 0.3569 0.084 Uiso 1 1 calc R
C9 C -0.3189(8) 0.1069(8) 0.3343(5) 0.093(3) Uani 1 1 d .
H9A H -0.3989 0.1474 0.3720 0.111 Uiso 1 1 calc R
C10 C -0.3086(10) 0.0196(10) 0.2884(6) 0.125(4) Uani 1 1 d .
H10H H -0.3816 0.0017 0.2935 0.150 Uiso 1 1 calc R
C11 C -0.1879(10) -0.0424(10) 0.2340(6) 0.140(5) Uani 1 1 d .
H11A H -0.1784 -0.1044 0.2034 0.168 Uiso 1 1 calc R
C12 C -0.0822(8) -0.0128(8) 0.2250(5) 0.088(3) Uani 1 1 d .
H12A H -0.0025 -0.0530 0.1871 0.106 Uiso 1 1 calc R
C13 C 0.1741(6) 0.0329(5) 0.1765(3) 0.0467(16) Uani 1 1 d .
C14 C 0.2880(7) -0.0754(6) 0.1741(4) 0.0627(19) Uani 1 1 d .
H14A H 0.3056 -0.1099 0.2190 0.075 Uiso 1 1 calc R
C15 C 0.3765(8) -0.1331(8) 0.1059(5) 0.086(3) Uani 1 1 d .
H15A H 0.4526 -0.2064 0.1048 0.103 Uiso 1 1 calc R
C16 C 0.3513(9) -0.0815(8) 0.0391(5) 0.084(3) Uani 1 1 d .
H16A H 0.4120 -0.1200 -0.0066 0.100 Uiso 1 1 calc R
C17 C 0.2397(11) 0.0245(8) 0.0390(4) 0.100(3) Uani 1 1 d .
H17A H 0.2217 0.0575 -0.0060 0.120 Uiso 1 1 calc R
C18 C 0.1530(9) 0.0822(7) 0.1085(4) 0.088(3) Uani 1 1 d .
H18A H 0.0783 0.1566 0.1091 0.106 Uiso 1 1 calc R
C19 C 0.2415(6) 0.4001(6) 0.2317(4) 0.0505(17) Uani 1 1 d .
C20 C 0.1996(6) 0.5157(6) 0.1988(3) 0.0507(17) Uani 1 1 d .
C21 C 0.2382(7) 0.5999(6) 0.2168(4) 0.0594(19) Uani 1 1 d .
F21 F 0.1982(4) 0.7126(3) 0.1875(2) 0.0814(12) Uani 1 1 d .
C22 C 0.3198(7) 0.5732(7) 0.2641(4) 0.063(2) Uani 1 1 d .
F22 F 0.3593(5) 0.6569(4) 0.2777(3) 0.0965(14) Uani 1 1 d .
C23 C 0.3592(7) 0.4620(8) 0.2962(4) 0.069(2) Uani 1 1 d .
F23 F 0.4368(5) 0.4367(4) 0.3429(3) 0.1016(15) Uani 1 1 d .
C24 C 0.3185(7) 0.3777(6) 0.2810(4) 0.062(2) Uani 1 1 d .
F24 F 0.3586(5) 0.2710(4) 0.3158(3) 0.0981(15) Uani 1 1 d .
C25 C 0.1865(7) 0.5968(7) 0.0580(4) 0.0553(18) Uani 1 1 d .
C26 C 0.3093(8) 0.5128(7) 0.0139(4) 0.065(2) Uani 1 1 d .
F26 F 0.3637(5) 0.3963(4) 0.0346(3) 0.0968(14) Uani 1 1 d .
C27 C 0.3763(8) 0.5460(10) -0.0532(5) 0.078(2) Uani 1 1 d .
F27 F 0.4957(5) 0.4591(6) -0.0950(3) 0.1289(19) Uani 1 1 d .
C28 C 0.3252(11) 0.6628(11) -0.0765(5) 0.085(3) Uani 1 1 d .
F28 F 0.3922(6) 0.6929(6) -0.1410(3) 0.136(2) Uani 1 1 d .
C29 C 0.2036(10) 0.7493(8) -0.0354(5) 0.077(2) Uani 1 1 d .
F29 F 0.1505(6) 0.8633(5) -0.0574(3) 0.1213(19) Uani 1 1 d .
C30 C 0.1356(8) 0.7153(7) 0.0319(4) 0.064(2) Uani 1 1 d .
F30 F 0.0174(5) 0.8009(4) 0.0715(2) 0.0913(14) Uani 1 1 d .
C31 C -0.1427(7) 0.4686(6) 0.4306(3) 0.0541(18) Uani 1 1 d .
C32 C -0.2821(9) 0.5243(7) 0.4598(4) 0.066(2) Uani 1 1 d .
F32 F -0.3493(4) 0.4569(4) 0.4643(3) 0.0964(14) Uani 1 1 d .
C33 C -0.3514(9) 0.6457(8) 0.4827(4) 0.081(2) Uani 1 1 d .
F33 F -0.4866(5) 0.6945(5) 0.5105(3) 0.1230(19) Uani 1 1 d .
C34 C -0.2852(13) 0.7170(8) 0.4763(5) 0.095(3) Uani 1 1 d .
F34 F -0.3546(6) 0.8352(5) 0.4999(3) 0.148(2) Uani 1 1 d .
C35 C -0.1464(11) 0.6647(9) 0.4509(5) 0.088(3) Uani 1 1 d .
F35 F -0.0809(6) 0.7348(5) 0.4453(3) 0.136(2) Uani 1 1 d .
C36 C -0.0768(9) 0.5427(8) 0.4271(4) 0.067(2) Uani 1 1 d .
F36 F 0.0578(5) 0.4954(4) 0.4012(2) 0.0904(13) Uani 1 1 d .
C37 C -0.2233(6) 0.5157(6) 0.1930(4) 0.0487(16) Uani 1 1 d .
C38 C -0.3160(7) 0.6059(7) 0.2469(4) 0.0577(18) Uani 1 1 d .
F38 F -0.3615(4) 0.5769(4) 0.3174(2) 0.0856(13) Uani 1 1 d .
C39 C -0.3646(7) 0.7284(7) 0.2299(5) 0.069(2) Uani 1 1 d .
F39 F -0.4526(5) 0.8161(4) 0.2836(3) 0.1102(16) Uani 1 1 d .
C40 C -0.3186(8) 0.7610(7) 0.1576(6) 0.072(2) Uani 1 1 d .
F40 F -0.3663(5) 0.8817(4) 0.1415(3) 0.1062(16) Uani 1 1 d .
C41 C -0.2288(8) 0.6723(7) 0.1031(4) 0.066(2) Uani 1 1 d .
F41 F -0.1860(5) 0.7054(4) 0.0324(3) 0.1021(15) Uani 1 1 d .
C42 C -0.1817(7) 0.5523(6) 0.1212(4) 0.0559(18) Uani 1 1 d .
F42 F -0.0905(4) 0.4674(4) 0.0669(2) 0.0793(12) Uani 1 1 d .

loop_
_atom_site_aniso_label
_atom_site_aniso_U_11
_atom_site_aniso_U_22
_atom_site_aniso_U_33
_atom_site_aniso_U_23
_atom_site_aniso_U_13
_atom_site_aniso_U_12
Os1 0.04549(17) 0.04498(16) 0.04354(15) 0.00470(11) -0.01160(12) -0.02141(13)
F1 0.051(2) 0.047(2) 0.052(2) 0.0037(16) -0.0134(18) -0.0246(18)
P1 0.0513(12) 0.0453(10) 0.0491(10) 0.0041(8) -0.0133(9) -0.0215(9)
S1 0.0493(11) 0.0498(10) 0.0731(12) 0.0016(9) -0.0079(10) -0.0216(9)
S2 0.0583(12) 0.0745(12) 0.0641(11) 0.0177(9) -0.0241(10) -0.0369(10)
S3 0.0729(13) 0.0609(11) 0.0449(10) 0.0048(8) -0.0116(9) -0.0317(10)
S4 0.0637(13) 0.0524(10) 0.0683(12) 0.0041(9) -0.0299(10) -0.0256(10)
C1 0.055(5) 0.054(4) 0.049(4) 0.010(3) -0.012(4) -0.024(4)
C2 0.064(5) 0.062(5) 0.087(6) 0.013(4) -0.034(5) -0.026(4)
C3 0.079(6) 0.082(6) 0.087(6) -0.001(5) -0.043(5) -0.021(5)
C4 0.104(8) 0.125(9) 0.069(6) 0.038(6) -0.040(6) -0.037(7)
C5 0.120(9) 0.130(8) 0.096(7) 0.073(6) -0.046(7) -0.065(7)
C6 0.087(6) 0.088(6) 0.087(6) 0.035(5) -0.031(5) -0.052(5)
C7 0.052(5) 0.051(4) 0.054(4) 0.004(3) -0.012(4) -0.024(4)
C8 0.067(6) 0.066(5) 0.075(5) -0.011(4) 0.000(5) -0.036(5)
C9 0.067(6) 0.109(7) 0.100(7) -0.031(6) 0.015(5) -0.054(6)
C10 0.077(7) 0.140(9) 0.164(10) -0.064(8) 0.015(7) -0.071(7)
C11 0.089(8) 0.156(10) 0.192(11) -0.096(9) 0.016(8) -0.083(8)
C12 0.067(6) 0.100(6) 0.093(6) -0.036(5) 0.003(5) -0.041(5)
C13 0.045(4) 0.043(4) 0.056(4) 0.005(3) -0.009(3) -0.026(4)
C14 0.057(5) 0.060(5) 0.067(5) -0.006(4) -0.018(4) -0.021(4)
C15 0.056(6) 0.085(6) 0.094(7) -0.022(5) -0.023(5) -0.006(5)
C16 0.082(7) 0.082(6) 0.074(6) -0.023(5) 0.012(5) -0.041(6)
C17 0.145(9) 0.078(6) 0.045(5) 0.005(4) -0.008(6) -0.032(6)
C18 0.105(7) 0.062(5) 0.060(5) 0.006(4) -0.011(5) -0.011(5)
C19 0.037(4) 0.060(5) 0.052(4) -0.001(3) -0.006(4) -0.022(4)
C20 0.043(4) 0.054(4) 0.055(4) 0.009(3) -0.013(3) -0.023(4)
C21 0.057(5) 0.053(5) 0.067(5) 0.006(4) -0.016(4) -0.024(4)
F21 0.099(3) 0.061(3) 0.104(3) 0.020(2) -0.048(3) -0.042(2)
C22 0.060(5) 0.078(6) 0.066(5) -0.005(4) -0.017(4) -0.042(5)
F22 0.113(4) 0.099(3) 0.115(4) 0.006(3) -0.058(3) -0.062(3)
C23 0.057(5) 0.098(7) 0.061(5) 0.022(5) -0.037(4) -0.032(5)
F23 0.114(4) 0.124(4) 0.110(4) 0.039(3) -0.072(3) -0.071(3)
C24 0.057(5) 0.061(5) 0.071(5) 0.026(4) -0.020(4) -0.030(4)
F24 0.095(4) 0.096(3) 0.127(4) 0.055(3) -0.065(3) -0.051(3)
C25 0.056(5) 0.062(5) 0.052(4) 0.002(4) -0.023(4) -0.024(4)
C26 0.064(6) 0.075(6) 0.061(5) 0.003(4) -0.022(5) -0.031(5)
F26 0.084(3) 0.077(3) 0.108(4) -0.006(3) -0.027(3) -0.015(3)
C27 0.053(6) 0.113(8) 0.067(6) -0.015(6) -0.006(5) -0.038(6)
F27 0.077(4) 0.182(5) 0.094(4) -0.019(4) 0.010(3) -0.042(4)
C28 0.101(8) 0.124(8) 0.057(6) 0.010(6) -0.015(6) -0.078(7)
F28 0.142(5) 0.227(6) 0.074(3) 0.040(4) -0.015(3) -0.127(5)
C29 0.104(8) 0.085(6) 0.067(6) 0.021(5) -0.037(6) -0.059(6)
F29 0.180(6) 0.110(4) 0.105(4) 0.053(3) -0.064(4) -0.084(4)
C30 0.072(6) 0.069(5) 0.048(4) -0.001(4) -0.012(4) -0.030(5)
F30 0.103(4) 0.066(3) 0.080(3) 0.006(2) -0.017(3) -0.019(3)
C31 0.056(5) 0.064(5) 0.042(4) 0.000(3) -0.014(4) -0.025(4)
C32 0.075(6) 0.080(6) 0.050(4) -0.002(4) -0.006(4) -0.045(6)
F32 0.077(3) 0.107(4) 0.106(4) -0.013(3) 0.000(3) -0.053(3)
C33 0.070(7) 0.071(6) 0.073(6) -0.022(5) -0.008(5) -0.006(6)
F33 0.076(4) 0.121(4) 0.123(4) -0.034(3) -0.004(3) -0.007(3)
C34 0.130(10) 0.060(6) 0.090(7) -0.023(5) -0.033(7) -0.030(7)
F34 0.172(6) 0.081(4) 0.164(5) -0.044(4) -0.033(4) -0.030(4)
C35 0.099(8) 0.087(7) 0.093(7) -0.009(5) -0.031(6) -0.051(7)
F35 0.177(6) 0.124(4) 0.157(5) -0.014(4) -0.050(4) -0.103(4)
C36 0.074(6) 0.078(6) 0.056(5) -0.008(4) -0.018(4) -0.035(5)
F36 0.078(3) 0.123(4) 0.091(3) -0.002(3) -0.027(3) -0.058(3)
C37 0.042(4) 0.051(4) 0.058(4) 0.000(4) -0.019(4) -0.021(4)
C38 0.052(5) 0.062(5) 0.062(5) -0.002(4) -0.019(4) -0.025(4)
F38 0.081(3) 0.095(3) 0.067(3) -0.004(2) -0.007(2) -0.033(3)
C39 0.048(5) 0.061(5) 0.090(6) -0.021(5) -0.012(5) -0.014(4)
F39 0.091(4) 0.078(3) 0.129(4) -0.028(3) -0.009(3) -0.014(3)
C40 0.062(6) 0.057(5) 0.111(7) 0.015(5) -0.045(6) -0.027(5)
F40 0.109(4) 0.059(3) 0.163(5) 0.028(3) -0.067(4) -0.033(3)
C41 0.066(6) 0.070(6) 0.067(5) 0.012(5) -0.023(5) -0.033(5)
F41 0.131(4) 0.100(3) 0.085(3) 0.038(3) -0.043(3) -0.057(3)
C42 0.050(5) 0.056(5) 0.060(5) -0.002(4) -0.020(4) -0.018(4)
F42 0.087(3) 0.091(3) 0.056(2) -0.003(2) -0.021(2) -0.034(3)

loop_
_atom_type_symbol
_atom_type_description
_atom_type_scat_dispersion_real
_atom_type_scat_dispersion_imag
_atom_type_scat_source
C C 0.0033 0.0016 'International Tables Vol C Tables 4.2.6.8 and 6.1.1.4'
H H 0.0000 0.0000 'International Tables Vol C Tables 4.2.6.8 and 6.1.1.4'
F F 0.0171 0.0103 'International Tables Vol C Tables 4.2.6.8 and 6.1.1.4'
P P 0.1023 0.0942 'International Tables Vol C Tables 4.2.6.8 and 6.1.1.4'
S S 0.1246 0.1234 'International Tables Vol C Tables 4.2.6.8 and 6.1.1.4'
Os Os -1.2165 7.6030 'International Tables Vol C Tables 4.2.6.8 and 6.1.1.4'

loop_
_geom_angle_atom_site_label_1
_geom_angle_atom_site_label_2
_geom_angle_atom_site_label_3
_geom_angle
F1 Os1 S3 91.17(10)
F1 Os1 S1 90.22(10)
S3 Os1 S1 117.67(7)
F1 Os1 S4 89.97(10)
S3 Os1 S4 119.75(7)
S1 Os1 S4 122.56(7)
F1 Os1 P1 178.79(10)
S3 Os1 P1 90.04(6)
S1 Os1 P1 89.23(6)
S4 Os1 P1 89.42(6)
C13 P1 C1 105.3(3)
C13 P1 C7 104.6(3)
C1 P1 C7 103.7(3)
C13 P1 Os1 113.2(2)
C1 P1 Os1 114.6(2)
C7 P1 Os1 114.3(2)
C19 S1 Os1 108.7(2)
C20 S2 C25 100.9(3)
C31 S3 Os1 106.2(2)
C37 S4 Os1 108.3(2)
C2 C1 C6 120.3(7)
C2 C1 P1 119.7(5)
C6 C1 P1 120.0(6)
C1 C2 C3 119.8(7)
C4 C3 C2 119.5(8)
C5 C4 C3 120.0(8)
C4 C5 C6 121.3(9)
C1 C6 C5 119.1(8)
C12 C7 C8 119.2(7)
C12 C7 P1 121.8(6)
C8 C7 P1 119.0(5)
C7 C8 C9 119.8(7)
C10 C9 C8 120.9(8)
C9 C10 C11 119.0(8)
C12 C11 C10 120.3(8)
C7 C12 C11 120.8(8)
C14 C13 C18 117.8(6)
C14 C13 P1 122.3(5)
C18 C13 P1 119.9(5)
C13 C14 C15 120.8(7)
C14 C15 C16 119.7(7)
C17 C16 C15 121.3(7)
C16 C17 C18 118.0(7)
C13 C18 C17 122.4(7)
C24 C19 C20 118.1(6)
C24 C19 S1 116.3(5)
C20 C19 S1 125.6(5)
C21 C20 C19 118.7(6)
C21 C20 S2 120.2(5)
C19 C20 S2 121.0(5)
F21 C21 C20 120.6(7)
F21 C21 C22 117.5(7)
C20 C21 C22 121.9(6)
F22 C22 C23 121.0(7)
F22 C22 C21 119.8(7)
C23 C22 C21 119.3(7)
F23 C23 C22 119.3(8)
F23 C23 C24 120.8(7)
C22 C23 C24 119.9(7)
F24 C24 C23 116.7(7)
F24 C24 C19 121.2(7)
C23 C24 C19 122.1(6)
C26 C25 C30 116.6(7)
C26 C25 S2 122.6(6)
C30 C25 S2 120.7(6)
F26 C26 C25 120.1(7)
F26 C26 C27 118.8(8)
C25 C26 C27 121.0(7)
C28 C27 F27 120.5(9)
C28 C27 C26 120.9(8)
F27 C27 C26 118.6(9)
F28 C28 C27 119.9(10)
F28 C28 C29 119.7(10)
C27 C28 C29 120.4(8)
F29 C29 C28 121.6(8)
F29 C29 C30 119.9(9)
C28 C29 C30 118.5(8)
F30 C30 C25 119.8(6)
F30 C30 C29 117.8(7)
C25 C30 C29 122.5(8)
C32 C31 C36 116.4(7)
C32 C31 S3 120.5(6)
C36 C31 S3 123.1(6)
F32 C32 C33 119.6(8)
F32 C32 C31 118.4(7)
C33 C32 C31 122.0(8)
F33 C33 C34 120.2(9)
F33 C33 C32 119.2(9)
C34 C33 C32 120.5(9)
F34 C34 C33 119.6(11)
F34 C34 C35 120.6(11)
C33 C34 C35 119.6(8)
F35 C35 C34 119.7(9)
F35 C35 C36 120.5(10)
C34 C35 C36 119.7(9)
F36 C36 C35 118.2(8)
F36 C36 C31 120.1(7)
C35 C36 C31 121.7(8)
C38 C37 C42 117.4(6)
C38 C37 S4 122.3(5)
C42 C37 S4 120.3(5)
F38 C38 C37 120.6(6)
F38 C38 C39 118.3(7)
C37 C38 C39 121.1(7)
F39 C39 C38 120.6(8)
F39 C39 C40 119.9(8)
C38 C39 C40 119.5(7)
F40 C40 C41 120.9(8)
F40 C40 C39 119.1(8)
C41 C40 C39 120.0(7)
F41 C41 C42 121.1(7)
F41 C41 C40 119.4(7)
C42 C41 C40 119.5(7)
F42 C42 C41 118.1(7)
F42 C42 C37 119.5(6)
C41 C42 C37 122.4(7)
C1 C2 H2A 120.1
C3 C2 H2A 120.1
C4 C3 H3A 120.2
C2 C3 H3A 120.2
C5 C4 H4A 120.0
C3 C4 H4A 120.0
C4 C5 H5A 119.3
C6 C5 H5A 119.3
C1 C6 H6A 120.4
C5 C6 H6A 120.4
C7 C8 H8A 120.1
C9 C8 H8A 120.1
C10 C9 H9A 119.6
C8 C9 H9A 119.6
C9 C10 H10H 120.5
C11 C10 H10H 120.5
C12 C11 C10 120.3(8)
C12 C11 H11A 119.9
C10 C11 H11A 119.9
C7 C12 H12A 119.6
C11 C12 H12A 119.6
C13 C14 H14A 119.6
C15 C14 H14A 119.6
C14 C15 H15A 120.2
C16 C15 H15A 120.2
C17 C16 H16A 119.3
C15 C16 H16A 119.3
C16 C17 H17A 121.0
C18 C17 H17A 121.0
C13 C18 H18A 118.8
C17 C18 H18A 118.8

loop_
_geom_bond_atom_site_label_1
_geom_bond_atom_site_label_2
_geom_bond_distance
Os1 F1 2.041(3)
Os1 S3 2.1991(16)
Os1 S1 2.2051(18)
Os1 S4 2.2070(18)
Os1 P1 2.3256(17)
P1 C13 1.818(6)
P1 C1 1.832(7)
P1 C7 1.836(7)
S1 C19 1.773(7)
S2 C20 1.765(7)
S2 C25 1.765(7)
S3 C31 1.765(7)
S4 C37 1.780(6)
C1 C2 1.367(9)
C1 C6 1.378(9)
C2 C3 1.391(10)
C3 C4 1.386(11)
C4 C5 1.340(12)
C5 C6 1.384(11)
C7 C12 1.366(9)
C7 C8 1.377(9)
C8 C9 1.384(10)
C9 C10 1.357(11)
C10 C11 1.383(12)
C11 C12 1.368(11)
C13 C14 1.379(8)
C13 C18 1.383(9)
C14 C15 1.381(9)
C15 C16 1.381(10)
C16 C17 1.358(11)
C17 C18 1.393(10)
C19 C24 1.376(9)
C19 C20 1.410(8)
C20 C21 1.371(9)
C21 F21 1.351(7)
C21 C22 1.380(9)
C22 F22 1.344(8)
C22 C23 1.359(10)
C23 F23 1.337(7)
C23 C24 1.371(10)
C24 F24 1.340(7)
C25 C26 1.383(9)
C25 C30 1.390(9)
C26 F26 1.339(8)
C26 C27 1.387(10)
C27 C28 1.355(11)
C27 F27 1.360(9)
C28 F28 1.337(9)
C28 C29 1.368(11)
C29 F29 1.322(8)
C29 C30 1.397(10)
C30 F30 1.334(8)
C31 C32 1.387(9)
C31 C36 1.389(10)
C32 F32 1.327(8)
C32 C33 1.365(10)
C33 F33 1.345(9)
C33 C34 1.353(12)
C34 F34 1.336(9)
C34 C35 1.376(12)
C35 F35 1.336(9)
C35 C36 1.375(11)
C36 F36 1.336(8)
C37 C38 1.371(9)
C37 C42 1.379(9)
C38 F38 1.336(7)
C38 C39 1.378(9)
C39 F39 1.343(8)
C39 C40 1.379(10)
C40 F40 1.355(8)
C40 C41 1.361(10)
C41 F41 1.349(8)
C41 C42 1.357(9)
C42 F42 1.340(7)
C2 H2A 0.9300
C3 H3A 0.9300
C4 H4A 0.9300
C5 H5A 0.9300
C6 H6A 0.9300
C8 H8A 0.9300
C9 H9A 0.9300
C10 H10H 0.9300
C11 H11A 0.9300
C12 H12A 0.9300
C14 H14A 0.9300
C15 H15A 0.9300
C16 H16A 0.9300
C17 H17A 0.9300
C18 H18A 0.9300

loop_
_geom_torsion_atom_site_label_1
_geom_torsion_atom_site_label_2
_geom_torsion_atom_site_label_3
_geom_torsion_atom_site_label_4
_geom_torsion
S3 Os1 P1 C13 -154.6(2)
S1 Os1 P1 C13 -37.0(2)
S4 Os1 P1 C13 85.6(2)
S3 Os1 P1 C1 -33.8(3)
S1 Os1 P1 C1 83.9(2)
S4 Os1 P1 C1 -153.6(2)
S3 Os1 P1 C7 85.8(2)
S1 Os1 P1 C7 -156.6(2)
S4 Os1 P1 C7 -34.0(2)
F1 Os1 S1 C19 22.0(3)
S3 Os1 S1 C19 -69.4(3)
S4 Os1 S1 C19 112.1(3)
P1 Os1 S1 C19 -159.1(2)
F1 Os1 S3 C31 11.9(3)
S1 Os1 S3 C31 102.7(3)
S4 Os1 S3 C31 -78.8(3)
P1 Os1 S3 C31 -168.1(3)
F1 Os1 S4 C37 6.0(3)
S3 Os1 S4 C37 97.3(2)
S1 Os1 S4 C37 -84.2(2)
P1 Os1 S4 C37 -172.9(2)
C13 P1 C1 C2 81.1(6)
C7 P1 C1 C2 -169.3(6)
Os1 P1 C1 C2 -44.0(6)
C13 P1 C1 C6 -97.6(6)
C7 P1 C1 C6 12.0(7)
Os1 P1 C1 C6 137.3(5)
C6 C1 C2 C3 -0.3(11)
P1 C1 C2 C3 -179.0(5)
C1 C2 C3 C4 -0.8(12)
C2 C3 C4 C5 2.2(14)
C3 C4 C5 C6 -2.6(16)
C2 C1 C6 C5 -0.1(12)
P1 C1 C6 C5 178.6(7)
C4 C5 C6 C1 1.6(15)
C13 P1 C7 C12 13.2(7)
C1 P1 C7 C12 -96.9(6)
Os1 P1 C7 C12 137.5(6)
C13 P1 C7 C8 -169.4(5)
C1 P1 C7 C8 80.5(6)
Os1 P1 C7 C8 -45.0(6)
C12 C7 C8 C9 1.4(11)
P1 C7 C8 C9 -176.2(6)
C7 C8 C9 C10 -1.4(14)
C8 C9 C10 C11 1.8(17)
C9 C10 C11 C12 -2.2(19)
C8 C7 C12 C11 -1.8(13)
P1 C7 C12 C11 175.6(8)
C10 C11 C12 C7 2.3(17)
C1 P1 C13 C14 4.5(6)
C7 P1 C13 C14 -104.5(6)
Os1 P1 C13 C14 130.5(5)
C1 P1 C13 C18 -176.9(6)
C7 P1 C13 C18 74.1(6)
Os1 P1 C13 C18 -50.9(6)
C18 C13 C14 C15 -1.1(11)
P1 C13 C14 C15 177.6(6)
C13 C14 C15 C16 0.6(12)
C14 C15 C16 C17 -1.1(13)
C15 C16 C17 C18 2.1(14)
C14 C13 C18 C17 2.2(12)
P1 C13 C18 C17 -176.5(7)
C16 C17 C18 C13 -2.7(14)
Os1 S1 C19 C24 105.7(5)
Os1 S1 C19 C20 -76.6(6)
C24 C19 C20 C21 0.5(9)
S1 C19 C20 C21 -177.2(5)
C24 C19 C20 S2 -175.8(5)
S1 C19 C20 S2 6.6(8)
C25 S2 C20 C21 58.3(6)
C25 S2 C20 C19 -125.5(5)
C19 C20 C21 F21 -178.8(5)
S2 C20 C21 F21 -2.5(9)
C19 C20 C21 C22 2.1(10)
S2 C20 C21 C22 178.4(5)
F21 C21 C22 F22 -1.8(10)
C20 C21 C22 F22 177.4(6)
F21 C21 C22 C23 178.2(6)
C20 C21 C22 C23 -2.6(11)
F22 C22 C23 F23 0.9(11)
C21 C22 C23 F23 -179.1(6)
F22 C22 C23 C24 -179.4(6)
C21 C22 C23 C24 0.6(11)
F23 C23 C24 F24 1.0(10)
C22 C23 C24 F24 -178.7(6)
F23 C23 C24 C19 -178.3(6)
C22 C23 C24 C19 2.0(11)
C20 C19 C24 F24 178.2(6)
S1 C19 C24 F24 -3.9(9)
C20 C19 C24 C23 -2.5(10)
S1 C19 C24 C23 175.3(6)
C20 S2 C25 C26 65.5(6)
C20 S2 C25 C30 -118.8(6)
C30 C25 C26 F26 -178.9(6)
S2 C25 C26 F26 -3.0(10)
C30 C25 C26 C27 -0.8(10)
S2 C25 C26 C27 175.0(6)
F26 C26 C27 C28 -180.0(7)
C25 C26 C27 C28 1.9(12)
F26 C26 C27 F27 -0.7(11)
C25 C26 C27 F27 -178.8(7)
F27 C27 C28 F28 0.1(12)
C26 C27 C28 F28 179.4(7)
F27 C27 C28 C29 178.4(7)
C26 C27 C28 C29 -2.4(13)
F28 C28 C29 F29 -0.7(12)
C27 C28 C29 F29 -178.9(7)
F28 C28 C29 C30 180.0(7)
C27 C28 C29 C30 1.8(12)
C26 C25 C30 F30 179.8(6)
S2 C25 C30 F30 3.9(9)
C26 C25 C30 C29 0.2(11)
S2 C25 C30 C29 -175.7(6)
F29 C29 C30 F30 0.4(11)
C28 C29 C30 F30 179.7(7)
F29 C29 C30 C25 180.0(7)
C28 C29 C30 C25 -0.7(12)
Os1 S3 C31 C32 103.8(5)
Os1 S3 C31 C36 -73.5(6)
C36 C31 C32 F32 -179.9(6)
S3 C31 C32 F32 2.6(9)
C36 C31 C32 C33 0.9(10)
S3 C31 C32 C33 -176.5(6)
F32 C32 C33 F33 0.9(11)
C31 C32 C33 F33 180.0(6)
F32 C32 C33 C34 -177.8(7)
C31 C32 C33 C34 1.3(12)
F33 C33 C34 F34 2.2(13)
C32 C33 C34 F34 -179.2(7)
F33 C33 C34 C35 177.1(8)
C32 C33 C34 C35 -4.2(14)
F34 C34 C35 F35 -4.4(14)
C33 C34 C35 F35 -179.3(8)
F34 C34 C35 C36 179.7(7)
C33 C34 C35 C36 4.8(14)
F35 C35 C36 F36 2.6(12)
C34 C35 C36 F36 178.5(7)
F35 C35 C36 C31 -178.4(7)
C34 C35 C36 C31 -2.5(13)
C32 C31 C36 F36 178.6(6)
S3 C31 C36 F36 -4.0(9)
C32 C31 C36 C35 -0.3(10)
S3 C31 C36 C35 177.1(6)
Os1 S4 C37 C38 -77.8(6)
Os1 S4 C37 C42 102.4(5)
C42 C37 C38 F38 179.4(6)
S4 C37 C38 F38 -0.4(9)
C42 C37 C38 C39 -0.6(10)
S4 C37 C38 C39 179.6(5)
F38 C38 C39 F39 1.8(10)
C37 C38 C39 F39 -178.1(6)
F38 C38 C39 C40 179.5(6)
C37 C38 C39 C40 -0.4(11)
F39 C39 C40 F40 -1.8(11)
C38 C39 C40 F40 -179.6(6)
F39 C39 C40 C41 179.6(7)
C38 C39 C40 C41 1.9(11)
F40 C40 C41 F41 0.5(11)
C39 C40 C41 F41 179.1(7)
F40 C40 C41 C42 179.3(6)
C39 C40 C41 C42 -2.2(11)
F41 C41 C42 F42 0.6(10)
C40 C41 C42 F42 -178.1(6)
F41 C41 C42 C37 179.8(6)
C40 C41 C42 C37 1.1(11)
C38 C37 C42 F42 179.5(6)
S4 C37 C42 F42 -0.7(9)
C38 C37 C42 C41 0.3(10)
S4 C37 C42 C41 -179.9(6)
